data_2210029
loop_
_publ_author_name
'Hamaker, Christopher G.'
'Corgliano, Danielle M.'

_publ_section_title
;
 3,5-Di-<i>tert</i>-butyl-<i>N</i>-[2-(methylsulfanyl)phenyl]salicylaldimine
;
_journal_coeditor_code XU2074
_journal_issue 8
_journal_name_full 'Acta Crystallographica Section E'
_journal_page_first o3354
_journal_page_last o3355
_journal_paper_doi 10.1107/S1600536806026869
_journal_volume 62
_journal_year 2006
_chemical_formula_iupac 'C22 H29 N O S'
_chemical_formula_moiety 'C22 H29 N O S'
_chemical_formula_sum 'C22 H29 N O S'
_chemical_formula_weight 355.52
_chemical_melting_point 408.5(5)
_chemical_name_systematic
;
3,5-Di-tert-butyl-N-[2-(methylsulfanyl)phenyl]salicylaldimine
;
_space_group_IT_number 14
_symmetry_cell_setting monoclinic
_symmetry_space_group_name_Hall '-P 2ybc'
_symmetry_space_group_name_H-M 'P 1 21/c 1'
_audit_creation_method 'WinGX routine CIF_UPDATE'
_cell_angle_alpha 90
_cell_angle_beta 98.161(8)
_cell_angle_gamma 90
_cell_formula_units_Z 4
_cell_length_a 17.876(3)
_cell_length_b 8.990(2)
_cell_length_c 12.6963(12)
_cell_measurement_reflns_used 25
_cell_measurement_temperature 173(2)
_cell_measurement_theta_max 12.1
_cell_measurement_theta_min 6.7
_cell_volume 2019.7(6)
_computing_cell_refinement 'CAD-4 EXPRESS'
_computing_data_collection 'CAD-4 EXPRESS (Enraf--Nonius, 1994)'
_computing_data_reduction 'XCAD4 (Harms & Wocadlo, 1995)'
_computing_molecular_graphics 'ORTEP-3 for Windows (Farrugia, 1997)'
_computing_publication_material 'WinGX (Farrugia, 1999)'
_computing_structure_refinement 'SHELXL97 (Sheldrick, 1997)'
_computing_structure_solution 'DIRDIF99 (Beurskens <i>et al.</i>,  1999)'
_diffrn_measured_fraction_theta_full 0.99
_diffrn_measured_fraction_theta_max 0.99
_diffrn_measurement_device '\k-geometry diffractometer'
_diffrn_measurement_device_type 'Enraf--Nonius CAD-4'
_diffrn_measurement_method 'Non-profiled \w/2\q'
_diffrn_radiation_type MoK\a
_diffrn_radiation_wavelength 0.71073
_diffrn_reflns_av_R_equivalents 0.041
_diffrn_reflns_limit_h_max 22
_diffrn_reflns_limit_h_min -23
_diffrn_reflns_limit_k_max 11
_diffrn_reflns_limit_k_min 0
_diffrn_reflns_limit_l_max 16
_diffrn_reflns_limit_l_min 0
_diffrn_reflns_number 4796
_diffrn_reflns_theta_full 27.5
_diffrn_reflns_theta_max 27.5
_diffrn_reflns_theta_min 1.15
_diffrn_standards_decay_% 4
_diffrn_standards_interval_time 120
_diffrn_standards_number 3
_exptl_absorpt_coefficient_mu 0.169
_exptl_absorpt_correction_type none
_exptl_crystal_colour yellow
_exptl_crystal_density_diffrn 1.169
_exptl_crystal_density_method 'not measured'
_exptl_crystal_description prism
_exptl_crystal_F_000 768
_exptl_crystal_size_max 0.48
_exptl_crystal_size_mid 0.37
_exptl_crystal_size_min 0.37
_refine_diff_density_max 0.41
_refine_diff_density_min -0.323
_refine_ls_extinction_method none
_refine_ls_goodness_of_fit_ref 1.04
_refine_ls_hydrogen_treatment mixed
_refine_ls_matrix_type full
_refine_ls_number_parameters 230
_refine_ls_number_reflns 4589
_refine_ls_number_restraints 0
_refine_ls_restrained_S_all 1.04
_refine_ls_R_factor_gt 0.047
_refine_ls_shift/su_max 0.000
_refine_ls_structure_factor_coef Fsqd
_refine_ls_weighting_details 'calc w=1/[\s^2^(Fo^2^)+(0.0762P)^2^+1.1485P] where P=(Fo^2^+2Fc^2^)/3'
_refine_ls_weighting_scheme calc
_refine_ls_wR_factor_ref 0.147
_reflns_number_gt 3291
_reflns_number_total 4589
_reflns_threshold_expression I>2\s(I)
_cod_data_source_file xu2074.cif
_cod_data_source_block I
_cod_depositor_comments
;
The following automatic conversions were performed:
'_geom_bond_publ_flag' value 'YES' changed to 'yes' according to
'/home/saulius/struct/CIF-dictionaries/cif_core.dic' dictionary named
'cif_core.dic' version 2.4.1 from 2010-06-29 (4
times).

'_geom_angle_publ_flag' value 'YES' changed to 'yes' according to
'/home/saulius/struct/CIF-dictionaries/cif_core.dic' dictionary named
'cif_core.dic' version 2.4.1 from 2010-06-29 (3 times).

Automatic conversion script
Id: cif_fix_enum 1527 2010-12-29 10:47:43Z saulius 

The following automatic conversions were performed:

'_chemical_melting_point' value '408-409 K' was changed to '408.5(5)'
- the average value was taken and precision was estimated.

Automatic conversion script
Id: cif_fix_values 1646 2011-03-28 12:23:43Z adriana 

The following automatic conversions were performed:

'_chemical_melting_point' value '408-409 K' was changed to '408.5(5)'
- the average value was taken and precision was
estimated.

'_geom_bond_publ_flag' value 'YES' changed to 'yes'
according to /home/saulius/struct/CIF-dictionaries/cif_core.dic
dictionary named 'cif_core.dic' version 2.4.1 from 2010-06-29 (4
times).

'_geom_angle_publ_flag' value 'YES' changed to 'yes'
according to /home/saulius/struct/CIF-dictionaries/cif_core.dic
dictionary named 'cif_core.dic' version 2.4.1 from 2010-06-29 (3
times).

Automatic conversion script
Id: cif_fix_values 1715 2011-07-08 13:25:40Z adriana 
;
_cod_original_sg_symbol_H-M 'P 21/c'
_cod_database_code 2210029
_cod_database_fobs_code 2210029

loop_
_symmetry_equiv_pos_as_xyz
'x, y, z'
'-x, y+1/2, -z+1/2'
'-x, -y, -z'
'x, -y-1/2, z-1/2'

loop_
_atom_site_type_symbol
_atom_site_label
_atom_site_fract_x
_atom_site_fract_y
_atom_site_fract_z
_atom_site_U_iso_or_equiv
_atom_site_adp_type
_atom_site_calc_flag
_atom_site_refinement_flags
_atom_site_occupancy
C C1 -0.07395(13) -0.0093(3) 0.1911(2) 0.0438(6) Uani d . 1
H H1A -0.0963 -0.0817 0.2352 0.066 Uiso calc R 1
H H1B -0.0859 -0.0376 0.116 0.066 Uiso calc R 1
H H1C -0.0947 0.0897 0.2015 0.066 Uiso calc R 1
C C2 0.05535(11) 0.1284(2) 0.14188(15) 0.0221(4) Uani d . 1
C C3 0.00688(12) 0.1960(3) 0.06061(17) 0.0291(5) Uani d . 1
H H3 -0.045 0.1685 0.0487 0.035 Uiso calc R 1
C C4 0.03354(13) 0.3034(3) -0.00327(17) 0.0318(5) Uani d . 1
H H4 -0.0002 0.3494 -0.0582 0.038 Uiso calc R 1
C C5 0.10838(13) 0.3435(3) 0.01238(17) 0.0308(5) Uani d . 1
H H5 0.1263 0.4166 -0.032 0.037 Uiso calc R 1
C C6 0.15783(11) 0.2775(2) 0.09276(16) 0.0246(4) Uani d . 1
H H6 0.2097 0.3048 0.1032 0.03 Uiso calc R 1
C C7 0.13141(11) 0.1709(2) 0.15835(15) 0.0204(4) Uani d . 1
C C10 0.23143(11) 0.1679(2) 0.30129(15) 0.0209(4) Uani d . 1
H H10 0.2425 0.2678 0.2847 0.025 Uiso calc R 1
C C11 0.27598(11) 0.0964(2) 0.39182(15) 0.0198(4) Uani d . 1
C C12 0.25793(11) -0.0476(2) 0.42390(15) 0.0203(4) Uani d . 1
C C13 0.29698(11) -0.1093(2) 0.51831(16) 0.0220(4) Uani d . 1
C C14 0.35433(11) -0.0249(2) 0.57330(15) 0.0220(4) Uani d . 1
H H14 0.3815 -0.0662 0.6363 0.026 Uiso calc R 1
C C15 0.37539(11) 0.1181(2) 0.54254(15) 0.0202(4) Uani d . 1
C C16 0.33453(10) 0.1768(2) 0.45179(15) 0.0207(4) Uani d . 1
H H16 0.3463 0.2738 0.4293 0.025 Uiso calc R 1
C C20 0.27372(12) -0.2612(2) 0.55858(18) 0.0303(5) Uani d . 1
C C21 0.32552(14) -0.3088(3) 0.6600(2) 0.0388(6) Uani d . 1
H H21A 0.3092 -0.4058 0.6836 0.058 Uiso calc R 1
H H21B 0.3227 -0.2349 0.7161 0.058 Uiso calc R 1
H H21C 0.3777 -0.316 0.6451 0.058 Uiso calc R 1
C C22 0.27868(16) -0.3824(3) 0.4742(2) 0.0446(7) Uani d . 1
H H22A 0.2637 -0.4784 0.5014 0.067 Uiso calc R 1
H H22B 0.3307 -0.3888 0.4586 0.067 Uiso calc R 1
H H22C 0.2448 -0.3572 0.4091 0.067 Uiso calc R 1
C C23 0.19312(13) -0.2499(3) 0.5860(2) 0.0430(6) Uani d . 1
H H23A 0.1779 -0.3464 0.6119 0.064 Uiso calc R 1
H H23B 0.1585 -0.2217 0.5222 0.064 Uiso calc R 1
H H23C 0.1915 -0.1745 0.6413 0.064 Uiso calc R 1
C C30 0.43953(11) 0.2017(2) 0.61101(16) 0.0247(4) Uani d . 1
C C31 0.51127(15) 0.1075(3) 0.6268(3) 0.0581(9) Uani d . 1
H H31A 0.5008 0.0122 0.6592 0.087 Uiso calc R 1
H H31B 0.5509 0.1602 0.6735 0.087 Uiso calc R 1
H H31C 0.5281 0.0896 0.5577 0.087 Uiso calc R 1
C C32 0.4171(2) 0.2316(4) 0.7196(3) 0.0710(11) Uani d . 1
H H32A 0.4048 0.1373 0.7521 0.107 Uiso calc R 1
H H32B 0.3728 0.297 0.7122 0.107 Uiso calc R 1
H H32C 0.4591 0.2797 0.765 0.107 Uiso calc R 1
C C33 0.45904(18) 0.3473(3) 0.5608(3) 0.0605(9) Uani d . 1
H H33A 0.4737 0.3276 0.4906 0.091 Uiso calc R 1
H H33B 0.5011 0.395 0.6063 0.091 Uiso calc R 1
H H33C 0.4149 0.4131 0.5531 0.091 Uiso calc R 1
N N1 0.17763(9) 0.10003(18) 0.24318(12) 0.0206(3) Uani d . 1
O O1 0.20141(9) -0.12534(16) 0.36808(12) 0.0271(3) Uani d . 1
S S1 0.02656(3) -0.00619(6) 0.22854(4) 0.02903(16) Uani d . 1
H H1 0.1809(19) -0.084(4) 0.316(3) 0.065(10) Uiso d . 1

loop_
_atom_site_aniso_label
_atom_site_aniso_U_11
_atom_site_aniso_U_22
_atom_site_aniso_U_33
_atom_site_aniso_U_12
_atom_site_aniso_U_13
_atom_site_aniso_U_23
C1 0.0290(11) 0.0495(16) 0.0532(16) -0.0074(11) 0.0067(11) 0.0160(13)
C2 0.0281(10) 0.0194(9) 0.0182(9) 0.0008(8) 0.0014(8) 0.0016(7)
C3 0.0250(10) 0.0327(11) 0.0282(11) 0.0005(9) -0.0015(8) 0.0071(9)
C4 0.0337(11) 0.0342(12) 0.0259(10) 0.0058(9) -0.0015(9) 0.0125(9)
C5 0.0365(12) 0.0307(11) 0.0252(10) -0.0003(9) 0.0040(9) 0.0106(9)
C6 0.0257(10) 0.0255(10) 0.0231(10) -0.0002(8) 0.0050(8) 0.0039(8)
C7 0.0250(9) 0.0192(9) 0.0166(9) 0.0028(8) 0.0016(7) -0.0003(7)
C10 0.0238(9) 0.0201(9) 0.0190(9) 0.0015(8) 0.0037(7) 0.0034(7)
C11 0.0209(9) 0.0197(9) 0.0188(9) 0.0024(7) 0.0026(7) 0.0010(7)
C12 0.0207(9) 0.0187(9) 0.0208(9) -0.0007(7) 0.0001(7) -0.0009(7)
C13 0.0211(9) 0.0199(9) 0.0244(10) 0.0013(7) 0.0010(8) 0.0034(8)
C14 0.0220(9) 0.0236(10) 0.0198(9) 0.0015(8) 0.0009(7) 0.0036(8)
C15 0.0198(9) 0.0204(9) 0.0208(9) 0.0009(7) 0.0038(7) -0.0010(7)
C16 0.0219(9) 0.0183(9) 0.0222(9) -0.0006(7) 0.0041(7) 0.0009(7)
C20 0.0304(10) 0.0231(10) 0.0342(11) -0.0055(9) -0.0071(9) 0.0107(9)
C21 0.0413(13) 0.0319(12) 0.0388(13) -0.0061(10) -0.0097(11) 0.0151(10)
C22 0.0565(16) 0.0189(11) 0.0519(16) 0.0010(10) -0.0151(13) 0.0038(10)
C23 0.0340(12) 0.0436(15) 0.0487(15) -0.0122(11) -0.0032(11) 0.0219(12)
C30 0.0254(10) 0.0246(10) 0.0235(10) -0.0019(8) 0.0012(8) -0.0028(8)
C31 0.0339(14) 0.0493(17) 0.082(2) 0.0003(12) -0.0245(14) -0.0208(15)
C32 0.078(2) 0.089(3) 0.0509(18) -0.042(2) 0.0263(16) -0.0395(18)
C33 0.0596(18) 0.0461(17) 0.0657(19) -0.0294(14) -0.0263(15) 0.0175(14)
N1 0.0226(8) 0.0216(8) 0.0169(8) 0.0039(6) 0.0004(6) 0.0008(6)
O1 0.0306(8) 0.0201(7) 0.0266(8) -0.0037(6) -0.0096(6) 0.0030(6)
S1 0.0302(3) 0.0291(3) 0.0269(3) -0.0055(2) 0.00072(19) 0.0085(2)

loop_
_atom_type_symbol
_atom_type_description
_atom_type_scat_dispersion_real
_atom_type_scat_dispersion_imag
_atom_type_scat_source
C C 0.0033 0.0016 'International Tables Vol C Tables 4.2.6.8 and 6.1.1.4'
H H 0 0 'International Tables Vol C Tables 4.2.6.8 and 6.1.1.4'
N N 0.0061 0.0033 'International Tables Vol C Tables 4.2.6.8 and 6.1.1.4'
O O 0.0106 0.006 'International Tables Vol C Tables 4.2.6.8 and 6.1.1.4'
S S 0.1246 0.1234 'International Tables Vol C Tables 4.2.6.8 and 6.1.1.4'

loop_
_geom_angle_atom_site_label_1
_geom_angle_atom_site_label_2
_geom_angle_atom_site_label_3
_geom_angle
_geom_angle_publ_flag
S1 C1 H1A 109.5 ?
S1 C1 H1B 109.5 ?
H1A C1 H1B 109.5 ?
S1 C1 H1C 109.5 ?
H1A C1 H1C 109.5 ?
H1B C1 H1C 109.5 ?
C3 C2 C7 118.79(19) ?
C3 C2 S1 123.92(16) ?
C7 C2 S1 117.27(14) ?
C4 C3 C2 120.6(2) ?
C4 C3 H3 119.7 ?
C2 C3 H3 119.7 ?
C5 C4 C3 120.43(19) ?
C5 C4 H4 119.8 ?
C3 C4 H4 119.8 ?
C4 C5 C6 120.1(2) ?
C4 C5 H5 120 ?
C6 C5 H5 120 ?
C5 C6 C7 119.95(19) ?
C5 C6 H6 120 ?
C7 C6 H6 120 ?
C6 C7 C2 120.16(17) ?
C6 C7 N1 123.62(17) ?
C2 C7 N1 116.21(17) ?
N1 C10 C11 121.88(18) yes
N1 C10 H10 119.1 ?
C11 C10 H10 119.1 ?
C16 C11 C12 120.01(17) ?
C16 C11 C10 118.97(18) ?
C12 C11 C10 120.88(17) ?
O1 C12 C11 120.73(17) ?
O1 C12 C13 119.16(17) ?
C11 C12 C13 120.04(17) ?
C14 C13 C12 117.06(18) ?
C14 C13 C20 122.43(17) ?
C12 C13 C20 120.48(17) ?
C13 C14 C15 124.65(18) ?
C13 C14 H14 117.7 ?
C15 C14 H14 117.7 ?
C16 C15 C14 116.72(17) ?
C16 C15 C30 123.45(18) ?
C14 C15 C30 119.81(17) ?
C15 C16 C11 121.46(18) ?
C15 C16 H16 119.3 ?
C11 C16 H16 119.3 ?
C23 C20 C13 108.94(18) ?
C23 C20 C21 107.6(2) ?
C13 C20 C21 111.54(17) ?
C23 C20 C22 110.7(2) ?
C13 C20 C22 110.65(19) ?
C21 C20 C22 107.37(19) ?
C20 C21 H21A 109.5 ?
C20 C21 H21B 109.5 ?
H21A C21 H21B 109.5 ?
C20 C21 H21C 109.5 ?
H21A C21 H21C 109.5 ?
H21B C21 H21C 109.5 ?
C20 C22 H22A 109.5 ?
C20 C22 H22B 109.5 ?
H22A C22 H22B 109.5 ?
C20 C22 H22C 109.5 ?
H22A C22 H22C 109.5 ?
H22B C22 H22C 109.5 ?
C20 C23 H23A 109.5 ?
C20 C23 H23B 109.5 ?
H23A C23 H23B 109.5 ?
C20 C23 H23C 109.5 ?
H23A C23 H23C 109.5 ?
H23B C23 H23C 109.5 ?
C32 C30 C33 109.6(2) ?
C32 C30 C31 107.8(3) ?
C33 C30 C31 107.1(2) ?
C32 C30 C15 109.26(19) ?
C33 C30 C15 112.47(18) ?
C31 C30 C15 110.45(18) ?
C30 C31 H31A 109.5 ?
C30 C31 H31B 109.5 ?
H31A C31 H31B 109.5 ?
C30 C31 H31C 109.5 ?
H31A C31 H31C 109.5 ?
H31B C31 H31C 109.5 ?
C30 C32 H32A 109.5 ?
C30 C32 H32B 109.5 ?
H32A C32 H32B 109.5 ?
C30 C32 H32C 109.5 ?
H32A C32 H32C 109.5 ?
H32B C32 H32C 109.5 ?
C30 C33 H33A 109.5 ?
C30 C33 H33B 109.5 ?
H33A C33 H33B 109.5 ?
C30 C33 H33C 109.5 ?
H33A C33 H33C 109.5 ?
H33B C33 H33C 109.5 ?
C10 N1 C7 122.34(17) yes
C12 O1 H1 115(3) ?
C2 S1 C1 102.46(11) yes

loop_
_geom_bond_atom_site_label_1
_geom_bond_atom_site_label_2
_geom_bond_distance
_geom_bond_publ_flag
C1 S1 1.792(2) yes
C1 H1A 0.98 ?
C1 H1B 0.98 ?
C1 H1C 0.98 ?
C2 C3 1.390(3) ?
C2 C7 1.399(3) ?
C2 S1 1.760(2) yes
C3 C4 1.388(3) ?
C3 H3 0.95 ?
C4 C5 1.373(3) ?
C4 H4 0.95 ?
C5 C6 1.385(3) ?
C5 H5 0.95 ?
C6 C7 1.395(3) ?
C6 H6 0.95 ?
C7 N1 1.413(2) yes
C10 N1 1.281(2) yes
C10 C11 1.452(3) ?
C10 H10 0.95 ?
C11 C16 1.404(3) ?
C11 C12 1.409(3) ?
C12 O1 1.345(2) ?
C12 C13 1.412(3) ?
C13 C14 1.382(3) ?
C13 C20 1.536(3) ?
C14 C15 1.411(3) ?
C14 H14 0.95 ?
C15 C16 1.379(3) ?
C15 C30 1.533(3) ?
C16 H16 0.95 ?
C20 C23 1.533(3) ?
C20 C21 1.536(3) ?
C20 C22 1.539(3) ?
C21 H21A 0.98 ?
C21 H21B 0.98 ?
C21 H21C 0.98 ?
C22 H22A 0.98 ?
C22 H22B 0.98 ?
C22 H22C 0.98 ?
C23 H23A 0.98 ?
C23 H23B 0.98 ?
C23 H23C 0.98 ?
C30 C32 1.514(3) ?
C30 C33 1.518(3) ?
C30 C31 1.526(3) ?
C31 H31A 0.98 ?
C31 H31B 0.98 ?
C31 H31C 0.98 ?
C32 H32A 0.98 ?
C32 H32B 0.98 ?
C32 H32C 0.98 ?
C33 H33A 0.98 ?
C33 H33B 0.98 ?
C33 H33C 0.98 ?
O1 H1 0.80(4) ?

loop_
_geom_hbond_atom_site_label_D
_geom_hbond_atom_site_label_H
_geom_hbond_atom_site_label_A
_geom_hbond_distance_DH
_geom_hbond_distance_HA
_geom_hbond_distance_DA
_geom_hbond_angle_DHA
O1 H1 N1 0.80(4) 1.90(4) 2.571(2) 142(3)

loop_
_geom_torsion_atom_site_label_1
_geom_torsion_atom_site_label_2
_geom_torsion_atom_site_label_3
_geom_torsion_atom_site_label_4
_geom_torsion
C7 C2 C3 C4 0.2(3)
S1 C2 C3 C4 178.77(18)
C2 C3 C4 C5 0.5(4)
C3 C4 C5 C6 -0.4(4)
C4 C5 C6 C7 -0.4(3)
C5 C6 C7 C2 1.2(3)
C5 C6 C7 N1 -178.89(19)
C3 C2 C7 C6 -1.1(3)
S1 C2 C7 C6 -179.72(15)
C3 C2 C7 N1 178.99(18)
S1 C2 C7 N1 0.4(2)
N1 C10 C11 C16 179.55(18)
N1 C10 C11 C12 -4.7(3)
C16 C11 C12 O1 179.17(18)
C10 C11 C12 O1 3.5(3)
C16 C11 C12 C13 2.1(3)
C10 C11 C12 C13 -173.58(18)
O1 C12 C13 C14 -179.62(18)
C11 C12 C13 C14 -2.5(3)
O1 C12 C13 C20 -1.8(3)
C11 C12 C13 C20 175.29(18)
C12 C13 C14 C15 1.0(3)
C20 C13 C14 C15 -176.75(19)
C13 C14 C15 C16 0.9(3)
C13 C14 C15 C30 179.28(19)
C14 C15 C16 C11 -1.4(3)
C30 C15 C16 C11 -179.69(18)
C12 C11 C16 C15 -0.1(3)
C10 C11 C16 C15 175.70(18)
C14 C13 C20 C23 114.3(2)
C12 C13 C20 C23 -63.4(3)
C14 C13 C20 C21 -4.3(3)
C12 C13 C20 C21 178.0(2)
C14 C13 C20 C22 -123.8(2)
C12 C13 C20 C22 58.5(3)
C16 C15 C30 C32 115.1(3)
C14 C15 C30 C32 -63.1(3)
C16 C15 C30 C33 -6.9(3)
C14 C15 C30 C33 174.9(2)
C16 C15 C30 C31 -126.5(2)
C14 C15 C30 C31 55.3(3)
C11 C10 N1 C7 176.62(17)
C6 C7 N1 C10 35.9(3)
C2 C7 N1 C10 -144.14(19)
C3 C2 S1 C1 -5.6(2)
C7 C2 S1 C1 172.94(17)

loop_
_cod_related_entry_id
_cod_related_entry_database
_cod_related_entry_code
1 ChemSpider 30655023
